data_7001354
loop_
_publ_author_name
'Drexler, Cailin'
'Milne, Mark'
'Morgan, Erin'
'Jennings, Michael'
'Kraatz, H.-B.'

_publ_section_title
;
 Synthesis and characterization of new ferrocene peptide conjugates
;
_journal_issue 22
_journal_name_full 'Dalton Transactions'
_journal_page_first 4370
_journal_page_last 4378
_journal_paper_doi 10.1039/b817670a
_journal_year 2009
_chemical_formula_moiety 'C30 H32 Fe2 N2 O6, 2(C H Cl3)'
_chemical_formula_sum 'C32 H34 Cl6 Fe2 N2 O6'
_chemical_formula_weight 867.01
_chemical_name_systematic
;
?
;
_space_group_IT_number 2
_symmetry_cell_setting triclinic
_symmetry_space_group_name_Hall '-P 1'
_symmetry_space_group_name_H-M 'P -1'
_atom_sites_solution_hydrogens geom
_atom_sites_solution_primary direct
_atom_sites_solution_secondary difmap
_audit_creation_method SHELXL-97
_cell_angle_alpha 106.088(9)
_cell_angle_beta 93.489(12)
_cell_angle_gamma 111.889(12)
_cell_formula_units_Z 2
_cell_length_a 10.2795(17)
_cell_length_b 11.959(2)
_cell_length_c 16.064(3)
_cell_measurement_reflns_used 123738
_cell_measurement_temperature 150(2)
_cell_measurement_theta_max 25.03
_cell_measurement_theta_min 2.04
_cell_volume 1730.6(6)
_computing_cell_refinement 'DENZO-SMN (Otwinowski & Minor, 1997)'
_computing_data_collection 'COLLECT (Nonius, 1997-2001)'
_computing_data_reduction DENZO-SMN
_computing_molecular_graphics 'SHELXTL/PC (Sheldrick, 2001)'
_computing_publication_material SHELXTL/PC
_computing_structure_refinement 'SHELXL-97 (Sheldrick, 1997)'
_computing_structure_solution 'SHELXS-97 (Sheldrick, 1997)'
_diffrn_ambient_temperature 150(2)
_diffrn_measured_fraction_theta_full 0.916
_diffrn_measured_fraction_theta_max 0.916
_diffrn_measurement_device_type 'Nonius Kappa-CCD'
_diffrn_measurement_method '\f scans, and \w scans with \k offsets'
_diffrn_radiation_monochromator graphite
_diffrn_radiation_source 'fine-focus sealed tube'
_diffrn_radiation_type MoK\a
_diffrn_radiation_wavelength 0.71073
_diffrn_reflns_av_R_equivalents 0.064
_diffrn_reflns_av_sigmaI/netI 0.1131
_diffrn_reflns_limit_h_max 12
_diffrn_reflns_limit_h_min -11
_diffrn_reflns_limit_k_max 10
_diffrn_reflns_limit_k_min -14
_diffrn_reflns_limit_l_max 19
_diffrn_reflns_limit_l_min -16
_diffrn_reflns_number 8936
_diffrn_reflns_theta_full 25.03
_diffrn_reflns_theta_max 25.03
_diffrn_reflns_theta_min 2.69
_diffrn_standards_number 0
_exptl_absorpt_coefficient_mu 1.349
_exptl_absorpt_correction_T_max 0.9671
_exptl_absorpt_correction_T_min 0.6496
_exptl_absorpt_correction_type multi-scan
_exptl_absorpt_process_details 'DENZO-SMN (Otwinowski & Minor, 1997)'
_exptl_crystal_colour orange
_exptl_crystal_density_diffrn 1.664
_exptl_crystal_density_method 'not measured'
_exptl_crystal_description needle
_exptl_crystal_F_000 884
_exptl_crystal_size_max 0.35
_exptl_crystal_size_mid 0.05
_exptl_crystal_size_min 0.03
_refine_diff_density_max 1.037
_refine_diff_density_min -0.955
_refine_diff_density_rms 0.136
_refine_ls_extinction_method none
_refine_ls_goodness_of_fit_ref 1.087
_refine_ls_hydrogen_treatment constr
_refine_ls_matrix_type full
_refine_ls_number_parameters 435
_refine_ls_number_reflns 5593
_refine_ls_number_restraints 0
_refine_ls_restrained_S_all 1.087
_refine_ls_R_factor_all 0.1619
_refine_ls_R_factor_gt 0.0915
_refine_ls_shift/su_max 0.000
_refine_ls_shift/su_mean 0.000
_refine_ls_structure_factor_coef Fsqd
_refine_ls_weighting_details 'calc w=1/[\s^2^(Fo^2^)+(0.0393P)^2^+21.0210P] where P=(Fo^2^+2Fc^2^)/3'
_refine_ls_weighting_scheme calc
_refine_ls_wR_factor_gt 0.1821
_refine_ls_wR_factor_ref 0.2208
_reflns_number_gt 3434
_reflns_number_total 5593
_reflns_threshold_expression I>2\s(I)
_cod_data_source_file b817670a.txt
_cod_data_source_block 07268
_cod_depositor_comments
;
The following automatic conversions were performed:
'_symmetry_cell_setting' value 'Triclinic' changed to 'triclinic'
according to '/home/saulius/struct/CIF-dictionaries/cif_core.dic'
dictionary named 'cif_core.dic' version 2.4.1 from 2010-06-29.

Automatic conversion script
Id: cif_fix_enum 1527 2010-12-29 10:47:43Z saulius 
;
_cod_original_cell_volume 1730.6(5)
_cod_database_code 7001354

loop_
_symmetry_equiv_pos_as_xyz
'x, y, z'
'-x, -y, -z'

loop_
_atom_site_label
_atom_site_type_symbol
_atom_site_fract_x
_atom_site_fract_y
_atom_site_fract_z
_atom_site_U_iso_or_equiv
_atom_site_adp_type
_atom_site_occupancy
_atom_site_symmetry_multiplicity
_atom_site_calc_flag
_atom_site_refinement_flags
_atom_site_disorder_assembly
_atom_site_disorder_group
Fe1 Fe 0.86929(15) 0.33663(14) 0.10150(9) 0.0289(4) Uani 1 1 d . . .
Fe2 Fe 0.66821(15) 0.75179(14) 0.88825(9) 0.0293(4) Uani 1 1 d . . .
C11 C 0.8909(13) 0.0494(11) 0.2747(7) 0.041(3) Uani 1 1 d . . .
H11A H 0.9172 0.1263 0.3257 0.061 Uiso 1 1 calc R . .
H11B H 0.9616 0.0132 0.2775 0.061 Uiso 1 1 calc R . .
H11C H 0.7968 -0.0131 0.2752 0.061 Uiso 1 1 calc R . .
O12 O 0.8864(7) 0.0815(7) 0.1946(5) 0.0367(18) Uani 1 1 d . . .
C13 C 0.7754(11) 0.1061(9) 0.1729(7) 0.032(2) Uani 1 1 d . . .
O14 O 0.6748(8) 0.0921(7) 0.2101(5) 0.0403(18) Uani 1 1 d . . .
C15 C 0.7878(10) 0.1508(9) 0.0963(7) 0.029(2) Uani 1 1 d . . .
C16 C 0.9065(11) 0.1752(9) 0.0509(7) 0.032(2) Uani 1 1 d . . .
H16A H 0.9962 0.1645 0.0653 0.038 Uiso 1 1 calc R . .
C17 C 0.8714(12) 0.2173(10) -0.0187(6) 0.036(3) Uani 1 1 d . . .
H17A H 0.9339 0.2431 -0.0613 0.043 Uiso 1 1 calc R . .
C18 C 0.7337(10) 0.2195(10) -0.0159(7) 0.031(2) Uani 1 1 d . . .
H18A H 0.6828 0.2461 -0.0566 0.038 Uiso 1 1 calc R . .
C19 C 0.6827(11) 0.1786(10) 0.0541(7) 0.032(2) Uani 1 1 d . . .
H19A H 0.5886 0.1702 0.0715 0.039 Uiso 1 1 calc R . .
C21 C 0.3434(12) 0.2852(10) 0.7976(7) 0.040(3) Uani 1 1 d . . .
H21A H 0.3718 0.2808 0.7401 0.059 Uiso 1 1 calc R . .
H21B H 0.2394 0.2554 0.7904 0.059 Uiso 1 1 calc R . .
H21C H 0.3739 0.2311 0.8227 0.059 Uiso 1 1 calc R . .
O22 O 0.4102(7) 0.4162(7) 0.8565(4) 0.0349(17) Uani 1 1 d . . .
C23 C 0.5533(11) 0.4651(11) 0.8781(7) 0.036(3) Uani 1 1 d . . .
O24 O 0.6257(8) 0.4066(7) 0.8565(6) 0.047(2) Uani 1 1 d . . .
C25 C 0.6093(10) 0.5987(10) 0.9346(7) 0.030(2) Uani 1 1 d . . .
C26 C 0.7572(10) 0.6772(10) 0.9649(6) 0.029(2) Uani 1 1 d . . .
H26A H 0.8377 0.6505 0.9540 0.035 Uiso 1 1 calc R . .
C27 C 0.7692(11) 0.8004(10) 1.0158(6) 0.033(2) Uani 1 1 d . . .
H27A H 0.8607 0.8758 1.0457 0.039 Uiso 1 1 calc R . .
C28 C 0.6322(11) 0.7997(10) 1.0156(6) 0.033(3) Uani 1 1 d . . .
H28A H 0.6093 0.8735 1.0457 0.040 Uiso 1 1 calc R . .
C29 C 0.5296(10) 0.6725(9) 0.9634(6) 0.029(2) Uani 1 1 d . . .
H29A H 0.4235 0.6422 0.9516 0.035 Uiso 1 1 calc R . .
C31 C 0.8271(10) 0.4769(9) 0.1893(6) 0.027(2) Uani 1 1 d . . .
H31A H 0.7327 0.4672 0.2066 0.033 Uiso 1 1 calc R . .
C32 C 0.8779(11) 0.5180(9) 0.1183(7) 0.034(2) Uani 1 1 d . . .
H32A H 0.8258 0.5426 0.0768 0.041 Uiso 1 1 calc R . .
C33 C 1.0152(11) 0.5170(9) 0.1162(6) 0.031(2) Uani 1 1 d . . .
H33A H 1.0770 0.5416 0.0729 0.037 Uiso 1 1 calc R . .
C34 C 1.0515(11) 0.4777(9) 0.1867(7) 0.030(2) Uani 1 1 d . . .
H34A H 1.1427 0.4697 0.2017 0.037 Uiso 1 1 calc R . .
C35 C 0.9337(9) 0.4502(9) 0.2315(6) 0.027(2) Uani 1 1 d . . .
C36 C 0.9323(11) 0.4061(9) 0.3100(7) 0.031(2) Uani 1 1 d . . .
O37 O 1.0305(7) 0.3767(7) 0.3323(5) 0.0368(18) Uani 1 1 d . . .
N38 N 0.8239(9) 0.4016(8) 0.3521(5) 0.033(2) Uani 1 1 d . . .
H38A H 0.7607 0.4275 0.3346 0.040 Uiso 1 1 calc R . .
C39 C 0.8084(11) 0.3540(10) 0.4276(7) 0.034(2) Uani 1 1 d . . .
H39A H 0.9005 0.3954 0.4693 0.040 Uiso 1 1 calc R . .
H39B H 0.7823 0.2610 0.4068 0.040 Uiso 1 1 calc R . .
C40 C 0.6946(11) 0.3812(10) 0.4743(7) 0.034(2) Uani 1 1 d . . .
H40A H 0.6024 0.3393 0.4325 0.041 Uiso 1 1 calc R . .
H40B H 0.7204 0.4741 0.4946 0.041 Uiso 1 1 calc R . .
C41 C 0.7728(11) 0.7645(9) 0.7830(6) 0.031(2) Uani 1 1 d . . .
H41A H 0.8498 0.7344 0.7683 0.038 Uiso 1 1 calc R . .
C42 C 0.7917(11) 0.8883(10) 0.8382(7) 0.035(3) Uani 1 1 d . . .
H42A H 0.8853 0.9599 0.8695 0.042 Uiso 1 1 calc R . .
C43 C 0.6554(11) 0.8926(10) 0.8416(7) 0.034(3) Uani 1 1 d . . .
H43A H 0.6362 0.9672 0.8748 0.041 Uiso 1 1 calc R . .
C44 C 0.5516(10) 0.7707(9) 0.7888(6) 0.028(2) Uani 1 1 d . . .
H44A H 0.4460 0.7445 0.7785 0.033 Uiso 1 1 calc R . .
C45 C 0.6235(11) 0.6929(9) 0.7529(6) 0.030(2) Uani 1 1 d . . .
C46 C 0.5490(12) 0.5556(10) 0.6937(6) 0.030(2) Uani 1 1 d . . .
O47 O 0.4175(7) 0.5036(6) 0.6822(4) 0.0320(17) Uani 1 1 d . . .
N48 N 0.6304(8) 0.5020(7) 0.6576(5) 0.0270(19) Uani 1 1 d . . .
H48A H 0.7224 0.5484 0.6649 0.032 Uiso 1 1 calc R . .
C49 C 0.5725(12) 0.3651(10) 0.6048(7) 0.037(3) Uani 1 1 d . . .
H49A H 0.4847 0.3434 0.5635 0.045 Uiso 1 1 calc R . .
H49B H 0.5468 0.3132 0.6445 0.045 Uiso 1 1 calc R . .
C50 C 0.6784(11) 0.3325(10) 0.5532(6) 0.033(2) Uani 1 1 d . . .
H50A H 0.6472 0.2389 0.5321 0.039 Uiso 1 1 calc R . .
H50B H 0.7724 0.3701 0.5927 0.039 Uiso 1 1 calc R . .
C100 C 0.5756(13) 0.0128(11) 0.6829(7) 0.043(3) Uani 1 1 d . . .
H10A H 0.5264 -0.0331 0.7229 0.052 Uiso 1 1 calc R . .
Cl11 Cl 0.6636(3) -0.0731(3) 0.6216(2) 0.0552(9) Uani 1 1 d . . .
Cl12 Cl 0.4464(4) 0.0229(3) 0.6108(2) 0.0603(9) Uani 1 1 d . . .
Cl13 Cl 0.6981(4) 0.1659(3) 0.7468(2) 0.0706(10) Uani 1 1 d . . .
C200 C 0.8560(12) 0.7550(11) 0.4184(8) 0.046(3) Uani 1 1 d . . .
H20A H 0.7718 0.6792 0.3790 0.056 Uiso 1 1 calc R . .
Cl21 Cl 0.8856(4) 0.7322(4) 0.5199(2) 0.0781(12) Uani 1 1 d . . .
Cl22 Cl 0.8219(3) 0.8920(3) 0.4334(2) 0.0508(8) Uani 1 1 d . . .
Cl23 Cl 1.0076(4) 0.7714(4) 0.3688(3) 0.0768(12) Uani 1 1 d . . .

loop_
_atom_site_aniso_label
_atom_site_aniso_U_11
_atom_site_aniso_U_22
_atom_site_aniso_U_33
_atom_site_aniso_U_23
_atom_site_aniso_U_13
_atom_site_aniso_U_12
Fe1 0.0297(9) 0.0331(9) 0.0273(8) 0.0091(7) 0.0084(7) 0.0166(7)
Fe2 0.0278(8) 0.0342(9) 0.0282(8) 0.0089(7) 0.0073(6) 0.0155(7)
C11 0.061(8) 0.046(7) 0.027(6) 0.020(5) 0.013(5) 0.029(6)
O12 0.039(4) 0.044(5) 0.033(4) 0.015(4) 0.009(3) 0.021(4)
C13 0.036(7) 0.027(6) 0.034(6) 0.004(5) 0.007(5) 0.017(5)
O14 0.038(4) 0.048(5) 0.040(4) 0.015(4) 0.017(4) 0.021(4)
C15 0.022(6) 0.035(6) 0.031(6) 0.010(5) 0.004(5) 0.014(5)
C16 0.032(6) 0.031(6) 0.032(6) 0.006(5) 0.015(5) 0.014(5)
C17 0.054(7) 0.034(6) 0.022(6) 0.008(5) 0.011(5) 0.022(6)
C18 0.027(6) 0.041(6) 0.034(6) 0.019(5) 0.001(5) 0.018(5)
C19 0.030(6) 0.036(6) 0.037(6) 0.012(5) 0.014(5) 0.019(5)
C21 0.049(7) 0.027(6) 0.025(6) -0.003(5) 0.003(5) 0.006(5)
O22 0.038(5) 0.038(4) 0.030(4) 0.011(3) 0.005(3) 0.016(4)
C23 0.034(7) 0.049(7) 0.032(6) 0.021(6) 0.005(5) 0.018(6)
O24 0.043(5) 0.038(5) 0.068(6) 0.017(4) 0.019(4) 0.023(4)
C25 0.022(6) 0.050(7) 0.031(6) 0.019(5) 0.010(5) 0.023(5)
C26 0.020(5) 0.041(6) 0.030(6) 0.017(5) 0.005(4) 0.012(5)
C27 0.026(6) 0.044(7) 0.023(5) 0.001(5) 0.003(4) 0.017(5)
C28 0.045(7) 0.039(6) 0.019(5) 0.004(5) 0.008(5) 0.024(5)
C29 0.027(6) 0.025(6) 0.029(6) 0.002(4) 0.005(4) 0.009(5)
C31 0.021(5) 0.022(5) 0.028(6) -0.001(4) 0.000(4) 0.005(4)
C32 0.044(7) 0.031(6) 0.028(6) 0.011(5) 0.008(5) 0.015(5)
C33 0.032(6) 0.034(6) 0.023(5) 0.003(5) 0.009(5) 0.013(5)
C34 0.028(6) 0.030(6) 0.034(6) 0.014(5) 0.006(5) 0.011(5)
C35 0.012(5) 0.029(6) 0.027(5) -0.005(4) -0.002(4) 0.005(4)
C36 0.026(6) 0.029(6) 0.035(6) 0.007(5) 0.004(5) 0.012(5)
O37 0.034(4) 0.049(5) 0.034(4) 0.015(4) 0.009(3) 0.022(4)
N38 0.029(5) 0.051(6) 0.031(5) 0.019(4) 0.013(4) 0.023(4)
C39 0.036(6) 0.038(6) 0.030(6) 0.014(5) 0.012(5) 0.015(5)
C40 0.032(6) 0.034(6) 0.040(6) 0.020(5) 0.010(5) 0.012(5)
C41 0.030(6) 0.033(6) 0.031(6) 0.014(5) 0.006(5) 0.010(5)
C42 0.036(6) 0.026(6) 0.031(6) 0.003(5) 0.003(5) 0.006(5)
C43 0.038(6) 0.039(6) 0.031(6) 0.010(5) 0.008(5) 0.023(5)
C44 0.027(6) 0.026(6) 0.025(5) 0.007(4) 0.000(4) 0.008(5)
C45 0.036(6) 0.030(6) 0.027(6) 0.010(5) 0.008(5) 0.015(5)
C46 0.043(7) 0.040(6) 0.023(5) 0.015(5) 0.019(5) 0.027(6)
O47 0.022(4) 0.035(4) 0.034(4) 0.005(3) 0.009(3) 0.009(3)
N48 0.030(5) 0.025(5) 0.024(4) 0.004(4) 0.010(4) 0.011(4)
C49 0.045(7) 0.032(6) 0.040(7) 0.013(5) 0.020(5) 0.018(5)
C50 0.039(6) 0.040(6) 0.026(6) 0.011(5) 0.017(5) 0.021(5)
C100 0.063(8) 0.054(8) 0.029(6) 0.019(6) 0.019(6) 0.037(7)
Cl11 0.060(2) 0.056(2) 0.055(2) 0.0118(16) 0.0238(16) 0.0314(17)
Cl12 0.062(2) 0.070(2) 0.066(2) 0.0342(19) 0.0191(17) 0.0348(18)
Cl13 0.103(3) 0.061(2) 0.0410(19) 0.0042(16) 0.0074(18) 0.035(2)
C200 0.037(7) 0.046(7) 0.051(8) 0.012(6) 0.006(6) 0.016(6)
Cl21 0.095(3) 0.062(2) 0.060(2) 0.0298(19) -0.021(2) 0.011(2)
Cl22 0.0536(19) 0.0534(19) 0.0538(19) 0.0183(15) 0.0116(15) 0.0297(16)
Cl23 0.055(2) 0.065(2) 0.095(3) 0.000(2) 0.022(2) 0.0257(19)

loop_
_atom_type_symbol
_atom_type_description
_atom_type_scat_dispersion_real
_atom_type_scat_dispersion_imag
_atom_type_scat_source
C C 0.0033 0.0016 'International Tables Vol C Tables 4.2.6.8 and 6.1.1.4'
H H 0.0000 0.0000 'International Tables Vol C Tables 4.2.6.8 and 6.1.1.4'
N N 0.0061 0.0033 'International Tables Vol C Tables 4.2.6.8 and 6.1.1.4'
O O 0.0106 0.0060 'International Tables Vol C Tables 4.2.6.8 and 6.1.1.4'
Cl Cl 0.1484 0.1585 'International Tables Vol C Tables 4.2.6.8 and 6.1.1.4'
Fe Fe 0.3463 0.8444 'International Tables Vol C Tables 4.2.6.8 and 6.1.1.4'

loop_
_geom_angle_atom_site_label_1
_geom_angle_atom_site_label_2
_geom_angle_atom_site_label_3
_geom_angle
_geom_angle_site_symmetry_1
_geom_angle_site_symmetry_3
_geom_angle_publ_flag
C15 Fe1 C19 41.1(4) . . ?
C15 Fe1 C18 68.3(4) . . ?
C19 Fe1 C18 40.0(4) . . ?
C15 Fe1 C33 160.3(4) . . ?
C19 Fe1 C33 157.1(4) . . ?
C18 Fe1 C33 122.1(4) . . ?
C15 Fe1 C35 108.8(4) . . ?
C19 Fe1 C35 123.9(4) . . ?
C18 Fe1 C35 158.7(4) . . ?
C33 Fe1 C35 68.0(4) . . ?
C15 Fe1 C16 41.0(4) . . ?
C19 Fe1 C16 68.9(4) . . ?
C18 Fe1 C16 68.5(4) . . ?
C33 Fe1 C16 123.4(4) . . ?
C35 Fe1 C16 124.0(4) . . ?
C15 Fe1 C17 68.1(4) . . ?
C19 Fe1 C17 67.9(4) . . ?
C18 Fe1 C17 40.6(4) . . ?
C33 Fe1 C17 107.8(4) . . ?
C35 Fe1 C17 159.7(4) . . ?
C16 Fe1 C17 40.4(4) . . ?
C15 Fe1 C34 124.6(4) . . ?
C19 Fe1 C34 160.7(4) . . ?
C18 Fe1 C34 158.6(4) . . ?
C33 Fe1 C34 40.3(4) . . ?
C35 Fe1 C34 40.4(4) . . ?
C16 Fe1 C34 108.8(4) . . ?
C17 Fe1 C34 123.6(4) . . ?
C15 Fe1 C31 123.7(4) . . ?
C19 Fe1 C31 107.7(4) . . ?
C18 Fe1 C31 122.1(4) . . ?
C33 Fe1 C31 67.4(4) . . ?
C35 Fe1 C31 40.6(4) . . ?
C16 Fe1 C31 160.3(4) . . ?
C17 Fe1 C31 158.0(4) . . ?
C34 Fe1 C31 67.7(4) . . ?
C15 Fe1 C32 158.5(4) . . ?
C19 Fe1 C32 121.7(4) . . ?
C18 Fe1 C32 106.7(4) . . ?
C33 Fe1 C32 40.2(4) . . ?
C35 Fe1 C32 67.9(4) . . ?
C16 Fe1 C32 158.6(4) . . ?
C17 Fe1 C32 122.6(4) . . ?
C34 Fe1 C32 67.6(4) . . ?
C31 Fe1 C32 39.9(4) . . ?
C44 Fe2 C29 107.8(4) . . ?
C44 Fe2 C45 40.4(4) . . ?
C29 Fe2 C45 123.5(4) . . ?
C44 Fe2 C42 67.8(4) . . ?
C29 Fe2 C42 158.5(4) . . ?
C45 Fe2 C42 67.7(4) . . ?
C44 Fe2 C26 163.0(4) . . ?
C29 Fe2 C26 68.6(4) . . ?
C45 Fe2 C26 126.7(4) . . ?
C42 Fe2 C26 121.8(4) . . ?
C44 Fe2 C27 155.1(4) . . ?
C29 Fe2 C27 68.3(4) . . ?
C45 Fe2 C27 161.9(4) . . ?
C42 Fe2 C27 106.4(4) . . ?
C26 Fe2 C27 40.6(4) . . ?
C44 Fe2 C28 120.9(4) . . ?
C29 Fe2 C28 41.4(4) . . ?
C45 Fe2 C28 158.0(4) . . ?
C42 Fe2 C28 121.2(4) . . ?
C26 Fe2 C28 68.2(4) . . ?
C27 Fe2 C28 39.8(4) . . ?
C44 Fe2 C25 126.3(4) . . ?
C29 Fe2 C25 40.4(4) . . ?
C45 Fe2 C25 111.3(4) . . ?
C42 Fe2 C25 158.7(4) . . ?
C26 Fe2 C25 40.4(4) . . ?
C27 Fe2 C25 67.6(4) . . ?
C28 Fe2 C25 68.1(4) . . ?
C44 Fe2 C43 40.5(4) . . ?
C29 Fe2 C43 122.5(4) . . ?
C45 Fe2 C43 68.0(4) . . ?
C42 Fe2 C43 40.4(4) . . ?
C26 Fe2 C43 155.7(4) . . ?
C27 Fe2 C43 119.4(4) . . ?
C28 Fe2 C43 104.9(4) . . ?
C25 Fe2 C43 160.6(4) . . ?
C44 Fe2 C41 68.2(4) . . ?
C29 Fe2 C41 159.3(4) . . ?
C45 Fe2 C41 40.3(4) . . ?
C42 Fe2 C41 40.7(4) . . ?
C26 Fe2 C41 109.0(4) . . ?
C27 Fe2 C41 124.2(4) . . ?
C28 Fe2 C41 158.5(4) . . ?
C25 Fe2 C41 124.6(4) . . ?
C43 Fe2 C41 68.4(4) . . ?
O12 C11 H11A 109.5 . . ?
O12 C11 H11B 109.5 . . ?
H11A C11 H11B 109.5 . . ?
O12 C11 H11C 109.5 . . ?
H11A C11 H11C 109.5 . . ?
H11B C11 H11C 109.5 . . ?
C13 O12 C11 115.7(8) . . ?
O14 C13 O12 124.9(10) . . ?
O14 C13 C15 123.3(9) . . ?
O12 C13 C15 111.8(9) . . ?
C19 C15 C16 108.1(9) . . ?
C19 C15 C13 125.4(9) . . ?
C16 C15 C13 126.6(9) . . ?
C19 C15 Fe1 69.5(6) . . ?
C16 C15 Fe1 70.4(6) . . ?
C13 C15 Fe1 125.3(7) . . ?
C17 C16 C15 106.8(9) . . ?
C17 C16 Fe1 69.9(6) . . ?
C15 C16 Fe1 68.5(5) . . ?
C17 C16 H16A 126.6 . . ?
C15 C16 H16A 126.6 . . ?
Fe1 C16 H16A 126.6 . . ?
C16 C17 C18 108.6(9) . . ?
C16 C17 Fe1 69.7(5) . . ?
C18 C17 Fe1 69.3(6) . . ?
C16 C17 H17A 125.7 . . ?
C18 C17 H17A 125.7 . . ?
Fe1 C17 H17A 125.7 . . ?
C19 C18 C17 108.1(9) . . ?
C19 C18 Fe1 69.3(6) . . ?
C17 C18 Fe1 70.1(5) . . ?
C19 C18 H18A 125.9 . . ?
C17 C18 H18A 125.9 . . ?
Fe1 C18 H18A 125.9 . . ?
C18 C19 C15 108.4(9) . . ?
C18 C19 Fe1 70.6(6) . . ?
C15 C19 Fe1 69.4(6) . . ?
C18 C19 H19A 125.8 . . ?
C15 C19 H19A 125.8 . . ?
Fe1 C19 H19A 125.8 . . ?
O22 C21 H21A 109.5 . . ?
O22 C21 H21B 109.5 . . ?
H21A C21 H21B 109.5 . . ?
O22 C21 H21C 109.5 . . ?
H21A C21 H21C 109.5 . . ?
H21B C21 H21C 109.5 . . ?
C23 O22 C21 115.4(8) . . ?
O24 C23 O22 124.9(10) . . ?
O24 C23 C25 124.3(10) . . ?
O22 C23 C25 110.7(9) . . ?
C29 C25 C26 109.2(9) . . ?
C29 C25 C23 127.1(9) . . ?
C26 C25 C23 123.6(9) . . ?
C29 C25 Fe2 69.5(6) . . ?
C26 C25 Fe2 69.6(6) . . ?
C23 C25 Fe2 124.2(7) . . ?
C25 C26 C27 107.1(8) . . ?
C25 C26 Fe2 70.0(5) . . ?
C27 C26 Fe2 69.8(6) . . ?
C25 C26 H26A 126.4 . . ?
C27 C26 H26A 126.4 . . ?
Fe2 C26 H26A 126.4 . . ?
C28 C27 C26 109.2(9) . . ?
C28 C27 Fe2 70.1(5) . . ?
C26 C27 Fe2 69.6(5) . . ?
C28 C27 H27A 125.4 . . ?
C26 C27 H27A 125.4 . . ?
Fe2 C27 H27A 125.4 . . ?
C27 C28 C29 107.7(9) . . ?
C27 C28 Fe2 70.0(5) . . ?
C29 C28 Fe2 69.0(5) . . ?
C27 C28 H28A 126.1 . . ?
C29 C28 H28A 126.1 . . ?
Fe2 C28 H28A 126.1 . . ?
C25 C29 C28 106.7(9) . . ?
C25 C29 Fe2 70.1(6) . . ?
C28 C29 Fe2 69.6(6) . . ?
C25 C29 H29A 126.6 . . ?
C28 C29 H29A 126.6 . . ?
Fe2 C29 H29A 126.6 . . ?
C32 C31 C35 108.3(9) . . ?
C32 C31 Fe1 70.3(6) . . ?
C35 C31 Fe1 69.2(5) . . ?
C32 C31 H31A 125.9 . . ?
C35 C31 H31A 125.9 . . ?
Fe1 C31 H31A 125.9 . . ?
C31 C32 C33 107.8(9) . . ?
C31 C32 Fe1 69.8(6) . . ?
C33 C32 Fe1 69.0(6) . . ?
C31 C32 H32A 126.1 . . ?
C33 C32 H32A 126.1 . . ?
Fe1 C32 H32A 126.1 . . ?
C32 C33 C34 108.7(9) . . ?
C32 C33 Fe1 70.8(6) . . ?
C34 C33 Fe1 70.4(6) . . ?
C32 C33 H33A 125.7 . . ?
C34 C33 H33A 125.7 . . ?
Fe1 C33 H33A 125.7 . . ?
C33 C34 C35 107.7(9) . . ?
C33 C34 Fe1 69.3(6) . . ?
C35 C34 Fe1 69.4(5) . . ?
C33 C34 H34A 126.1 . . ?
C35 C34 H34A 126.1 . . ?
Fe1 C34 H34A 126.1 . . ?
C34 C35 C31 107.5(9) . . ?
C34 C35 C36 123.4(9) . . ?
C31 C35 C36 129.0(9) . . ?
C34 C35 Fe1 70.2(6) . . ?
C31 C35 Fe1 70.3(5) . . ?
C36 C35 Fe1 126.4(7) . . ?
O37 C36 N38 124.2(10) . . ?
O37 C36 C35 119.4(9) . . ?
N38 C36 C35 116.4(9) . . ?
C36 N38 C39 120.9(8) . . ?
C36 N38 H38A 119.5 . . ?
C39 N38 H38A 119.5 . . ?
N38 C39 C40 110.6(8) . . ?
N38 C39 H39A 109.5 . . ?
C40 C39 H39A 109.5 . . ?
N38 C39 H39B 109.5 . . ?
C40 C39 H39B 109.5 . . ?
H39A C39 H39B 108.1 . . ?
C39 C40 C50 110.9(8) . . ?
C39 C40 H40A 109.5 . . ?
C50 C40 H40A 109.5 . . ?
C39 C40 H40B 109.5 . . ?
C50 C40 H40B 109.5 . . ?
H40A C40 H40B 108.0 . . ?
C45 C41 C42 106.8(9) . . ?
C45 C41 Fe2 69.3(6) . . ?
C42 C41 Fe2 69.2(6) . . ?
C45 C41 H41A 126.6 . . ?
C42 C41 H41A 126.6 . . ?
Fe2 C41 H41A 126.6 . . ?
C43 C42 C41 108.9(9) . . ?
C43 C42 Fe2 70.1(6) . . ?
C41 C42 Fe2 70.1(6) . . ?
C43 C42 H42A 125.5 . . ?
C41 C42 H42A 125.5 . . ?
Fe2 C42 H42A 125.5 . . ?
C44 C43 C42 107.1(9) . . ?
C44 C43 Fe2 69.2(6) . . ?
C42 C43 Fe2 69.4(6) . . ?
C44 C43 H43A 126.4 . . ?
C42 C43 H43A 126.4 . . ?
Fe2 C43 H43A 126.4 . . ?
C45 C44 C43 108.4(9) . . ?
C45 C44 Fe2 69.9(6) . . ?
C43 C44 Fe2 70.3(6) . . ?
C45 C44 H44A 125.8 . . ?
C43 C44 H44A 125.8 . . ?
Fe2 C44 H44A 125.8 . . ?
C44 C45 C41 108.7(9) . . ?
C44 C45 C46 124.1(9) . . ?
C41 C45 C46 127.1(9) . . ?
C44 C45 Fe2 69.7(6) . . ?
C41 C45 Fe2 70.3(6) . . ?
C46 C45 Fe2 125.1(7) . . ?
O47 C46 N48 125.1(10) . . ?
O47 C46 C45 118.5(8) . . ?
N48 C46 C45 116.5(9) . . ?
C46 N48 C49 121.9(9) . . ?
C46 N48 H48A 119.1 . . ?
C49 N48 H48A 119.1 . . ?
N48 C49 C50 111.8(9) . . ?
N48 C49 H49A 109.3 . . ?
C50 C49 H49A 109.3 . . ?
N48 C49 H49B 109.3 . . ?
C50 C49 H49B 109.3 . . ?
H49A C49 H49B 107.9 . . ?
C49 C50 C40 112.5(9) . . ?
C49 C50 H50A 109.1 . . ?
C40 C50 H50A 109.1 . . ?
C49 C50 H50B 109.1 . . ?
C40 C50 H50B 109.1 . . ?
H50A C50 H50B 107.8 . . ?
Cl13 C100 Cl11 110.4(7) . . ?
Cl13 C100 Cl12 110.1(6) . . ?
Cl11 C100 Cl12 109.7(6) . . ?
Cl13 C100 H10A 108.8 . . ?
Cl11 C100 H10A 108.8 . . ?
Cl12 C100 H10A 108.8 . . ?
Cl21 C200 Cl22 110.4(6) . . ?
Cl21 C200 Cl23 109.5(6) . . ?
Cl22 C200 Cl23 109.5(7) . . ?
Cl21 C200 H20A 109.2 . . ?
Cl22 C200 H20A 109.2 . . ?
Cl23 C200 H20A 109.2 . . ?

loop_
_geom_bond_atom_site_label_1
_geom_bond_atom_site_label_2
_geom_bond_distance
_geom_bond_site_symmetry_2
_geom_bond_publ_flag
Fe1 C15 2.036(10) . ?
Fe1 C19 2.038(10) . ?
Fe1 C18 2.054(10) . ?
Fe1 C33 2.055(10) . ?
Fe1 C35 2.058(9) . ?
Fe1 C16 2.062(10) . ?
Fe1 C17 2.066(10) . ?
Fe1 C34 2.069(10) . ?
Fe1 C31 2.072(9) . ?
Fe1 C32 2.078(10) . ?
Fe2 C44 2.052(10) . ?
Fe2 C29 2.055(10) . ?
Fe2 C45 2.056(10) . ?
Fe2 C42 2.057(11) . ?
Fe2 C26 2.057(10) . ?
Fe2 C27 2.061(10) . ?
Fe2 C28 2.062(9) . ?
Fe2 C25 2.064(10) . ?
Fe2 C43 2.066(10) . ?
Fe2 C41 2.069(10) . ?
C11 O12 1.444(12) . ?
C11 H11A 0.9800 . ?
C11 H11B 0.9800 . ?
C11 H11C 0.9800 . ?
O12 C13 1.330(12) . ?
C13 O14 1.207(11) . ?
C13 C15 1.467(14) . ?
C15 C19 1.429(13) . ?
C15 C16 1.437(13) . ?
C16 C17 1.425(14) . ?
C16 H16A 1.0000 . ?
C17 C18 1.429(14) . ?
C17 H17A 1.0000 . ?
C18 C19 1.401(14) . ?
C18 H18A 1.0000 . ?
C19 H19A 1.0000 . ?
C21 O22 1.456(11) . ?
C21 H21A 0.9800 . ?
C21 H21B 0.9800 . ?
C21 H21C 0.9800 . ?
O22 C23 1.346(12) . ?
C23 O24 1.203(12) . ?
C23 C25 1.469(15) . ?
C25 C29 1.422(13) . ?
C25 C26 1.422(14) . ?
C26 C27 1.429(14) . ?
C26 H26A 1.0000 . ?
C27 C28 1.405(13) . ?
C27 H27A 1.0000 . ?
C28 C29 1.456(14) . ?
C28 H28A 1.0000 . ?
C29 H29A 1.0000 . ?
C31 C32 1.416(14) . ?
C31 C35 1.433(13) . ?
C31 H31A 1.0000 . ?
C32 C33 1.419(14) . ?
C32 H32A 1.0000 . ?
C33 C34 1.420(14) . ?
C33 H33A 1.0000 . ?
C34 C35 1.425(13) . ?
C34 H34A 1.0000 . ?
C35 C36 1.494(14) . ?
C36 O37 1.249(11) . ?
C36 N38 1.331(12) . ?
N38 C39 1.468(13) . ?
N38 H38A 0.8800 . ?
C39 C40 1.514(13) . ?
C39 H39A 0.9900 . ?
C39 H39B 0.9900 . ?
C40 C50 1.529(14) . ?
C40 H40A 0.9900 . ?
C40 H40B 0.9900 . ?
C41 C45 1.422(14) . ?
C41 C42 1.433(14) . ?
C41 H41A 1.0000 . ?
C42 C43 1.425(14) . ?
C42 H42A 1.0000 . ?
C43 C44 1.424(14) . ?
C43 H43A 1.0000 . ?
C44 C45 1.418(13) . ?
C44 H44A 1.0000 . ?
C45 C46 1.515(14) . ?
C46 O47 1.236(12) . ?
C46 N48 1.304(11) . ?
N48 C49 1.483(12) . ?
N48 H48A 0.8800 . ?
C49 C50 1.506(13) . ?
C49 H49A 0.9900 . ?
C49 H49B 0.9900 . ?
C50 H50A 0.9900 . ?
C50 H50B 0.9900 . ?
C100 Cl13 1.753(12) . ?
C100 Cl11 1.757(10) . ?
C100 Cl12 1.768(11) . ?
C100 H10A 1.0000 . ?
C200 Cl21 1.752(13) . ?
C200 Cl22 1.757(12) . ?
C200 Cl23 1.765(12) . ?
C200 H20A 1.0000 . ?

loop_
_geom_hbond_atom_site_label_D
_geom_hbond_atom_site_label_H
_geom_hbond_atom_site_label_A
_geom_hbond_distance_DH
_geom_hbond_distance_HA
_geom_hbond_distance_DA
_geom_hbond_angle_DHA
_geom_hbond_site_symmetry_A
N38 H38A O47 0.88 2.30 3.167(11) 167.8 2_666
N48 H48A O37 0.88 2.35 3.212(11) 165.8 2_766

loop_
_geom_torsion_atom_site_label_1
_geom_torsion_atom_site_label_2
_geom_torsion_atom_site_label_3
_geom_torsion_atom_site_label_4
_geom_torsion
_geom_torsion_site_symmetry_1
_geom_torsion_site_symmetry_2
_geom_torsion_site_symmetry_3
_geom_torsion_site_symmetry_4
_geom_torsion_publ_flag
C11 O12 C13 O14 -7.1(14) . . . . ?
C11 O12 C13 C15 174.0(8) . . . . ?
O14 C13 C15 C19 -2.4(16) . . . . ?
O12 C13 C15 C19 176.5(9) . . . . ?
O14 C13 C15 C16 177.1(10) . . . . ?
O12 C13 C15 C16 -4.0(14) . . . . ?
O14 C13 C15 Fe1 86.2(12) . . . . ?
O12 C13 C15 Fe1 -94.8(9) . . . . ?
C18 Fe1 C15 C19 -37.1(6) . . . . ?
C33 Fe1 C15 C19 -162.7(10) . . . . ?
C35 Fe1 C15 C19 120.4(6) . . . . ?
C16 Fe1 C15 C19 -119.0(8) . . . . ?
C17 Fe1 C15 C19 -81.0(6) . . . . ?
C34 Fe1 C15 C19 162.4(6) . . . . ?
C31 Fe1 C15 C19 77.9(7) . . . . ?
C32 Fe1 C15 C19 43.2(13) . . . . ?
C19 Fe1 C15 C16 119.0(8) . . . . ?
C18 Fe1 C15 C16 81.8(6) . . . . ?
C33 Fe1 C15 C16 -43.8(14) . . . . ?
C35 Fe1 C15 C16 -120.7(6) . . . . ?
C17 Fe1 C15 C16 37.9(6) . . . . ?
C34 Fe1 C15 C16 -78.6(7) . . . . ?
C31 Fe1 C15 C16 -163.2(6) . . . . ?
C32 Fe1 C15 C16 162.2(10) . . . . ?
C19 Fe1 C15 C13 -119.5(10) . . . . ?
C18 Fe1 C15 C13 -156.6(9) . . . . ?
C33 Fe1 C15 C13 77.8(14) . . . . ?
C35 Fe1 C15 C13 0.9(9) . . . . ?
C16 Fe1 C15 C13 121.5(11) . . . . ?
C17 Fe1 C15 C13 159.5(9) . . . . ?
C34 Fe1 C15 C13 42.9(10) . . . . ?
C31 Fe1 C15 C13 -41.6(10) . . . . ?
C32 Fe1 C15 C13 -76.3(14) . . . . ?
C19 C15 C16 C17 -0.2(11) . . . . ?
C13 C15 C16 C17 -179.8(9) . . . . ?
Fe1 C15 C16 C17 -59.8(7) . . . . ?
C19 C15 C16 Fe1 59.6(7) . . . . ?
C13 C15 C16 Fe1 -120.0(10) . . . . ?
C15 Fe1 C16 C17 118.3(9) . . . . ?
C19 Fe1 C16 C17 80.3(7) . . . . ?
C18 Fe1 C16 C17 37.2(6) . . . . ?
C33 Fe1 C16 C17 -77.9(7) . . . . ?
C35 Fe1 C16 C17 -162.3(6) . . . . ?
C34 Fe1 C16 C17 -120.1(6) . . . . ?
C31 Fe1 C16 C17 163.8(11) . . . . ?
C32 Fe1 C16 C17 -43.8(14) . . . . ?
C19 Fe1 C16 C15 -38.0(6) . . . . ?
C18 Fe1 C16 C15 -81.1(6) . . . . ?
C33 Fe1 C16 C15 163.8(6) . . . . ?
C35 Fe1 C16 C15 79.4(7) . . . . ?
C17 Fe1 C16 C15 -118.3(9) . . . . ?
C34 Fe1 C16 C15 121.6(6) . . . . ?
C31 Fe1 C16 C15 45.5(14) . . . . ?
C32 Fe1 C16 C15 -162.1(10) . . . . ?
C15 C16 C17 C18 0.4(11) . . . . ?
Fe1 C16 C17 C18 -58.5(7) . . . . ?
C15 C16 C17 Fe1 58.8(7) . . . . ?
C15 Fe1 C17 C16 -38.5(6) . . . . ?
C19 Fe1 C17 C16 -83.0(6) . . . . ?
C18 Fe1 C17 C16 -120.2(9) . . . . ?
C33 Fe1 C17 C16 120.9(6) . . . . ?
C35 Fe1 C17 C16 46.5(14) . . . . ?
C34 Fe1 C17 C16 79.4(7) . . . . ?
C31 Fe1 C17 C16 -165.5(9) . . . . ?
C32 Fe1 C17 C16 162.6(6) . . . . ?
C15 Fe1 C17 C18 81.7(6) . . . . ?
C19 Fe1 C17 C18 37.2(6) . . . . ?
C33 Fe1 C17 C18 -118.8(6) . . . . ?
C35 Fe1 C17 C18 166.7(11) . . . . ?
C16 Fe1 C17 C18 120.2(9) . . . . ?
C34 Fe1 C17 C18 -160.4(6) . . . . ?
C31 Fe1 C17 C18 -45.2(13) . . . . ?
C32 Fe1 C17 C18 -77.2(7) . . . . ?
C16 C17 C18 C19 -0.4(12) . . . . ?
Fe1 C17 C18 C19 -59.1(7) . . . . ?
C16 C17 C18 Fe1 58.7(7) . . . . ?
C15 Fe1 C18 C19 38.1(6) . . . . ?
C33 Fe1 C18 C19 -160.8(6) . . . . ?
C35 Fe1 C18 C19 -48.0(13) . . . . ?
C16 Fe1 C18 C19 82.4(6) . . . . ?
C17 Fe1 C18 C19 119.3(8) . . . . ?
C34 Fe1 C18 C19 169.2(9) . . . . ?
C31 Fe1 C18 C19 -79.0(7) . . . . ?
C32 Fe1 C18 C19 -119.8(6) . . . . ?
C15 Fe1 C18 C17 -81.3(6) . . . . ?
C19 Fe1 C18 C17 -119.3(8) . . . . ?
C33 Fe1 C18 C17 79.8(7) . . . . ?
C35 Fe1 C18 C17 -167.3(10) . . . . ?
C16 Fe1 C18 C17 -37.0(6) . . . . ?
C34 Fe1 C18 C17 49.9(13) . . . . ?
C31 Fe1 C18 C17 161.7(6) . . . . ?
C32 Fe1 C18 C17 120.9(6) . . . . ?
C17 C18 C19 C15 0.3(12) . . . . ?
Fe1 C18 C19 C15 -59.3(7) . . . . ?
C17 C18 C19 Fe1 59.6(7) . . . . ?
C16 C15 C19 C18 -0.1(12) . . . . ?
C13 C15 C19 C18 179.5(10) . . . . ?
Fe1 C15 C19 C18 60.1(7) . . . . ?
C16 C15 C19 Fe1 -60.1(7) . . . . ?
C13 C15 C19 Fe1 119.4(10) . . . . ?
C15 Fe1 C19 C18 -119.3(8) . . . . ?
C33 Fe1 C19 C18 45.7(12) . . . . ?
C35 Fe1 C19 C18 161.0(6) . . . . ?
C16 Fe1 C19 C18 -81.3(6) . . . . ?
C17 Fe1 C19 C18 -37.8(6) . . . . ?
C34 Fe1 C19 C18 -168.0(10) . . . . ?
C31 Fe1 C19 C18 119.3(6) . . . . ?
C32 Fe1 C19 C18 77.8(7) . . . . ?
C18 Fe1 C19 C15 119.3(8) . . . . ?
C33 Fe1 C19 C15 165.0(9) . . . . ?
C35 Fe1 C19 C15 -79.6(7) . . . . ?
C16 Fe1 C19 C15 38.0(6) . . . . ?
C17 Fe1 C19 C15 81.6(6) . . . . ?
C34 Fe1 C19 C15 -48.7(14) . . . . ?
C31 Fe1 C19 C15 -121.4(6) . . . . ?
C32 Fe1 C19 C15 -162.8(6) . . . . ?
C21 O22 C23 O24 -4.4(15) . . . . ?
C21 O22 C23 C25 177.8(8) . . . . ?
O24 C23 C25 C29 -179.2(10) . . . . ?
O22 C23 C25 C29 -1.3(14) . . . . ?
O24 C23 C25 C26 5.0(17) . . . . ?
O22 C23 C25 C26 -177.2(9) . . . . ?
O24 C23 C25 Fe2 91.8(12) . . . . ?
O22 C23 C25 Fe2 -90.3(9) . . . . ?
C44 Fe2 C25 C29 -73.7(7) . . . . ?
C45 Fe2 C25 C29 -117.1(6) . . . . ?
C42 Fe2 C25 C29 159.7(10) . . . . ?
C26 Fe2 C25 C29 120.9(9) . . . . ?
C27 Fe2 C25 C29 82.4(6) . . . . ?
C28 Fe2 C25 C29 39.2(6) . . . . ?
C43 Fe2 C25 C29 -32.8(15) . . . . ?
C41 Fe2 C25 C29 -160.6(6) . . . . ?
C44 Fe2 C25 C26 165.3(6) . . . . ?
C29 Fe2 C25 C26 -120.9(9) . . . . ?
C45 Fe2 C25 C26 122.0(6) . . . . ?
C42 Fe2 C25 C26 38.8(14) . . . . ?
C27 Fe2 C25 C26 -38.5(6) . . . . ?
C28 Fe2 C25 C26 -81.7(6) . . . . ?
C43 Fe2 C25 C26 -153.7(11) . . . . ?
C41 Fe2 C25 C26 78.5(7) . . . . ?
C44 Fe2 C25 C23 47.9(9) . . . . ?
C29 Fe2 C25 C23 121.6(11) . . . . ?
C45 Fe2 C25 C23 4.6(9) . . . . ?
C42 Fe2 C25 C23 -78.7(14) . . . . ?
C26 Fe2 C25 C23 -117.5(10) . . . . ?
C27 Fe2 C25 C23 -156.0(9) . . . . ?
C28 Fe2 C25 C23 160.9(9) . . . . ?
C43 Fe2 C25 C23 88.8(14) . . . . ?
C41 Fe2 C25 C23 -39.0(10) . . . . ?
C29 C25 C26 C27 2.0(11) . . . . ?
C23 C25 C26 C27 178.5(9) . . . . ?
Fe2 C25 C26 C27 60.3(7) . . . . ?
C29 C25 C26 Fe2 -58.3(7) . . . . ?
C23 C25 C26 Fe2 118.2(10) . . . . ?
C44 Fe2 C26 C25 -44.1(15) . . . . ?
C29 Fe2 C26 C25 36.7(6) . . . . ?
C45 Fe2 C26 C25 -79.9(7) . . . . ?
C42 Fe2 C26 C25 -164.5(6) . . . . ?
C27 Fe2 C26 C25 117.8(8) . . . . ?
C28 Fe2 C26 C25 81.4(6) . . . . ?
C43 Fe2 C26 C25 159.1(9) . . . . ?
C41 Fe2 C26 C25 -121.4(6) . . . . ?
C44 Fe2 C26 C27 -162.0(12) . . . . ?
C29 Fe2 C26 C27 -81.2(6) . . . . ?
C45 Fe2 C26 C27 162.3(6) . . . . ?
C42 Fe2 C26 C27 77.7(7) . . . . ?
C28 Fe2 C26 C27 -36.5(6) . . . . ?
C25 Fe2 C26 C27 -117.8(8) . . . . ?
C43 Fe2 C26 C27 41.2(12) . . . . ?
C41 Fe2 C26 C27 120.7(6) . . . . ?
C25 C26 C27 C28 -1.3(11) . . . . ?
Fe2 C26 C27 C28 59.1(7) . . . . ?
C25 C26 C27 Fe2 -60.4(7) . . . . ?
C44 Fe2 C27 C28 47.1(13) . . . . ?
C29 Fe2 C27 C28 -38.4(6) . . . . ?
C45 Fe2 C27 C28 -172.4(12) . . . . ?
C42 Fe2 C27 C28 119.5(6) . . . . ?
C26 Fe2 C27 C28 -120.5(9) . . . . ?
C25 Fe2 C27 C28 -82.2(6) . . . . ?
C43 Fe2 C27 C28 77.7(7) . . . . ?
C41 Fe2 C27 C28 160.3(6) . . . . ?
C44 Fe2 C27 C26 167.6(9) . . . . ?
C29 Fe2 C27 C26 82.0(6) . . . . ?
C45 Fe2 C27 C26 -52.0(16) . . . . ?
C42 Fe2 C27 C26 -120.1(6) . . . . ?
C28 Fe2 C27 C26 120.5(9) . . . . ?
C25 Fe2 C27 C26 38.3(6) . . . . ?
C43 Fe2 C27 C26 -161.9(6) . . . . ?
C41 Fe2 C27 C26 -79.2(7) . . . . ?
C26 C27 C28 C29 0.1(11) . . . . ?
Fe2 C27 C28 C29 58.9(7) . . . . ?
C26 C27 C28 Fe2 -58.8(7) . . . . ?
C44 Fe2 C28 C27 -158.9(6) . . . . ?
C29 Fe2 C28 C27 119.1(9) . . . . ?
C45 Fe2 C28 C27 173.7(10) . . . . ?
C42 Fe2 C28 C27 -77.7(7) . . . . ?
C26 Fe2 C28 C27 37.2(6) . . . . ?
C25 Fe2 C28 C27 80.8(7) . . . . ?
C43 Fe2 C28 C27 -118.2(7) . . . . ?
C41 Fe2 C28 C27 -49.4(14) . . . . ?
C44 Fe2 C28 C29 81.9(7) . . . . ?
C45 Fe2 C28 C29 54.6(13) . . . . ?
C42 Fe2 C28 C29 163.2(6) . . . . ?
C26 Fe2 C28 C29 -82.0(6) . . . . ?
C27 Fe2 C28 C29 -119.1(9) . . . . ?
C25 Fe2 C28 C29 -38.3(6) . . . . ?
C43 Fe2 C28 C29 122.6(6) . . . . ?
C41 Fe2 C28 C29 -168.5(10) . . . . ?
C26 C25 C29 C28 -1.9(11) . . . . ?
C23 C25 C29 C28 -178.3(10) . . . . ?
Fe2 C25 C29 C28 -60.3(7) . . . . ?
C26 C25 C29 Fe2 58.3(7) . . . . ?
C23 C25 C29 Fe2 -118.0(10) . . . . ?
C27 C28 C29 C25 1.1(11) . . . . ?
Fe2 C28 C29 C25 60.6(7) . . . . ?
C27 C28 C29 Fe2 -59.5(7) . . . . ?
C44 Fe2 C29 C25 125.7(6) . . . . ?
C45 Fe2 C29 C25 84.0(7) . . . . ?
C42 Fe2 C29 C25 -159.9(10) . . . . ?
C26 Fe2 C29 C25 -36.6(6) . . . . ?
C27 Fe2 C29 C25 -80.4(6) . . . . ?
C28 Fe2 C29 C25 -117.5(9) . . . . ?
C43 Fe2 C29 C25 167.7(6) . . . . ?
C41 Fe2 C29 C25 50.6(14) . . . . ?
C44 Fe2 C29 C28 -116.8(6) . . . . ?
C45 Fe2 C29 C28 -158.5(6) . . . . ?
C42 Fe2 C29 C28 -42.4(14) . . . . ?
C26 Fe2 C29 C28 80.8(6) . . . . ?
C27 Fe2 C29 C28 37.0(6) . . . . ?
C25 Fe2 C29 C28 117.5(9) . . . . ?
C43 Fe2 C29 C28 -74.8(7) . . . . ?
C41 Fe2 C29 C28 168.1(10) . . . . ?
C15 Fe1 C31 C32 -161.0(6) . . . . ?
C19 Fe1 C31 C32 -118.6(6) . . . . ?
C18 Fe1 C31 C32 -77.1(7) . . . . ?
C33 Fe1 C31 C32 37.6(6) . . . . ?
C35 Fe1 C31 C32 119.6(8) . . . . ?
C16 Fe1 C31 C32 164.7(11) . . . . ?
C17 Fe1 C31 C32 -44.1(13) . . . . ?
C34 Fe1 C31 C32 81.3(6) . . . . ?
C15 Fe1 C31 C35 79.4(7) . . . . ?
C19 Fe1 C31 C35 121.8(6) . . . . ?
C18 Fe1 C31 C35 163.3(6) . . . . ?
C33 Fe1 C31 C35 -82.0(6) . . . . ?
C16 Fe1 C31 C35 45.1(14) . . . . ?
C17 Fe1 C31 C35 -163.6(10) . . . . ?
C34 Fe1 C31 C35 -38.2(6) . . . . ?
C32 Fe1 C31 C35 -119.6(8) . . . . ?
C35 C31 C32 C33 0.0(11) . . . . ?
Fe1 C31 C32 C33 -58.8(7) . . . . ?
C35 C31 C32 Fe1 58.9(6) . . . . ?
C15 Fe1 C32 C31 47.5(13) . . . . ?
C19 Fe1 C32 C31 79.5(7) . . . . ?
C18 Fe1 C32 C31 120.5(6) . . . . ?
C33 Fe1 C32 C31 -119.2(8) . . . . ?
C35 Fe1 C32 C31 -37.7(5) . . . . ?
C16 Fe1 C32 C31 -165.9(10) . . . . ?
C17 Fe1 C32 C31 162.0(6) . . . . ?
C34 Fe1 C32 C31 -81.5(6) . . . . ?
C15 Fe1 C32 C33 166.8(10) . . . . ?
C19 Fe1 C32 C33 -161.3(6) . . . . ?
C18 Fe1 C32 C33 -120.3(6) . . . . ?
C35 Fe1 C32 C33 81.6(6) . . . . ?
C16 Fe1 C32 C33 -46.6(14) . . . . ?
C17 Fe1 C32 C33 -78.8(7) . . . . ?
C34 Fe1 C32 C33 37.8(6) . . . . ?
C31 Fe1 C32 C33 119.2(8) . . . . ?
C31 C32 C33 C34 -1.2(11) . . . . ?
Fe1 C32 C33 C34 -60.5(7) . . . . ?
C31 C32 C33 Fe1 59.3(7) . . . . ?
C15 Fe1 C33 C32 -165.6(11) . . . . ?
C19 Fe1 C33 C32 44.6(12) . . . . ?
C18 Fe1 C33 C32 77.5(7) . . . . ?
C35 Fe1 C33 C32 -81.4(6) . . . . ?
C16 Fe1 C33 C32 161.5(6) . . . . ?
C17 Fe1 C33 C32 119.7(6) . . . . ?
C34 Fe1 C33 C32 -118.9(8) . . . . ?
C31 Fe1 C33 C32 -37.3(6) . . . . ?
C15 Fe1 C33 C34 -46.7(14) . . . . ?
C19 Fe1 C33 C34 163.5(9) . . . . ?
C18 Fe1 C33 C34 -163.6(6) . . . . ?
C35 Fe1 C33 C34 37.6(6) . . . . ?
C16 Fe1 C33 C34 -79.6(7) . . . . ?
C17 Fe1 C33 C34 -121.3(6) . . . . ?
C31 Fe1 C33 C34 81.6(6) . . . . ?
C32 Fe1 C33 C34 118.9(8) . . . . ?
C32 C33 C34 C35 1.8(11) . . . . ?
Fe1 C33 C34 C35 -58.9(7) . . . . ?
C32 C33 C34 Fe1 60.7(7) . . . . ?
C15 Fe1 C34 C33 162.6(5) . . . . ?
C19 Fe1 C34 C33 -160.5(10) . . . . ?
C18 Fe1 C34 C33 40.9(13) . . . . ?
C35 Fe1 C34 C33 -119.3(8) . . . . ?
C16 Fe1 C34 C33 119.8(6) . . . . ?
C17 Fe1 C34 C33 77.5(7) . . . . ?
C31 Fe1 C34 C33 -80.9(6) . . . . ?
C32 Fe1 C34 C33 -37.6(6) . . . . ?
C15 Fe1 C34 C35 -78.0(7) . . . . ?
C19 Fe1 C34 C35 -41.2(14) . . . . ?
C18 Fe1 C34 C35 160.2(10) . . . . ?
C33 Fe1 C34 C35 119.3(8) . . . . ?
C16 Fe1 C34 C35 -120.8(6) . . . . ?
C17 Fe1 C34 C35 -163.1(6) . . . . ?
C31 Fe1 C34 C35 38.4(6) . . . . ?
C32 Fe1 C34 C35 81.7(6) . . . . ?
C33 C34 C35 C31 -1.8(11) . . . . ?
Fe1 C34 C35 C31 -60.6(6) . . . . ?
C33 C34 C35 C36 -179.9(9) . . . . ?
Fe1 C34 C35 C36 121.2(9) . . . . ?
C33 C34 C35 Fe1 58.9(7) . . . . ?
C32 C31 C35 C34 1.1(11) . . . . ?
Fe1 C31 C35 C34 60.6(7) . . . . ?
C32 C31 C35 C36 179.1(9) . . . . ?
Fe1 C31 C35 C36 -121.4(10) . . . . ?
C32 C31 C35 Fe1 -59.6(7) . . . . ?
C15 Fe1 C35 C34 121.8(6) . . . . ?
C19 Fe1 C35 C34 164.8(6) . . . . ?
C18 Fe1 C35 C34 -160.1(10) . . . . ?
C33 Fe1 C35 C34 -37.5(6) . . . . ?
C16 Fe1 C35 C34 78.8(7) . . . . ?
C17 Fe1 C35 C34 44.2(14) . . . . ?
C31 Fe1 C35 C34 -118.0(9) . . . . ?
C32 Fe1 C35 C34 -81.0(6) . . . . ?
C15 Fe1 C35 C31 -120.2(6) . . . . ?
C19 Fe1 C35 C31 -77.2(7) . . . . ?
C18 Fe1 C35 C31 -42.1(14) . . . . ?
C33 Fe1 C35 C31 80.5(6) . . . . ?
C16 Fe1 C35 C31 -163.2(6) . . . . ?
C17 Fe1 C35 C31 162.2(11) . . . . ?
C34 Fe1 C35 C31 118.0(9) . . . . ?
C32 Fe1 C35 C31 37.0(6) . . . . ?
C15 Fe1 C35 C36 4.3(9) . . . . ?
C19 Fe1 C35 C36 47.3(9) . . . . ?
C18 Fe1 C35 C36 82.4(14) . . . . ?
C33 Fe1 C35 C36 -155.0(9) . . . . ?
C16 Fe1 C35 C36 -38.7(10) . . . . ?
C17 Fe1 C35 C36 -73.2(15) . . . . ?
C34 Fe1 C35 C36 -117.5(10) . . . . ?
C31 Fe1 C35 C36 124.5(10) . . . . ?
C32 Fe1 C35 C36 161.6(9) . . . . ?
C34 C35 C36 O37 -8.8(15) . . . . ?
C31 C35 C36 O37 173.5(9) . . . . ?
Fe1 C35 C36 O37 80.2(11) . . . . ?
C34 C35 C36 N38 170.8(9) . . . . ?
C31 C35 C36 N38 -6.9(15) . . . . ?
Fe1 C35 C36 N38 -100.2(10) . . . . ?
O37 C36 N38 C39 -3.3(15) . . . . ?
C35 C36 N38 C39 177.1(9) . . . . ?
C36 N38 C39 C40 169.4(9) . . . . ?
N38 C39 C40 C50 -179.7(9) . . . . ?
C44 Fe2 C41 C45 -37.3(6) . . . . ?
C29 Fe2 C41 C45 45.2(13) . . . . ?
C42 Fe2 C41 C45 -118.2(8) . . . . ?
C26 Fe2 C41 C45 124.8(6) . . . . ?
C27 Fe2 C41 C45 167.3(6) . . . . ?
C28 Fe2 C41 C45 -156.7(10) . . . . ?
C25 Fe2 C41 C45 82.6(7) . . . . ?
C43 Fe2 C41 C45 -81.0(6) . . . . ?
C44 Fe2 C41 C42 80.9(6) . . . . ?
C29 Fe2 C41 C42 163.4(10) . . . . ?
C45 Fe2 C41 C42 118.2(8) . . . . ?
C26 Fe2 C41 C42 -117.0(6) . . . . ?
C27 Fe2 C41 C42 -74.5(7) . . . . ?
C28 Fe2 C41 C42 -38.5(13) . . . . ?
C25 Fe2 C41 C42 -159.2(6) . . . . ?
C43 Fe2 C41 C42 37.2(6) . . . . ?
C45 C41 C42 C43 -0.2(11) . . . . ?
Fe2 C41 C42 C43 -59.6(7) . . . . ?
C45 C41 C42 Fe2 59.4(7) . . . . ?
C44 Fe2 C42 C43 38.0(6) . . . . ?
C29 Fe2 C42 C43 -44.2(13) . . . . ?
C45 Fe2 C42 C43 81.8(6) . . . . ?
C26 Fe2 C42 C43 -157.9(6) . . . . ?
C27 Fe2 C42 C43 -116.4(6) . . . . ?
C28 Fe2 C42 C43 -75.6(7) . . . . ?
C25 Fe2 C42 C43 173.6(10) . . . . ?
C41 Fe2 C42 C43 119.8(8) . . . . ?
C44 Fe2 C42 C41 -81.9(6) . . . . ?
C29 Fe2 C42 C41 -164.0(10) . . . . ?
C45 Fe2 C42 C41 -38.1(6) . . . . ?
C26 Fe2 C42 C41 82.3(7) . . . . ?
C27 Fe2 C42 C41 123.8(6) . . . . ?
C28 Fe2 C42 C41 164.5(6) . . . . ?
C25 Fe2 C42 C41 53.8(14) . . . . ?
C43 Fe2 C42 C41 -119.8(8) . . . . ?
C41 C42 C43 C44 0.4(12) . . . . ?
Fe2 C42 C43 C44 -59.2(7) . . . . ?
C41 C42 C43 Fe2 59.6(7) . . . . ?
C29 Fe2 C43 C44 -79.0(7) . . . . ?
C45 Fe2 C43 C44 37.6(6) . . . . ?
C42 Fe2 C43 C44 118.6(8) . . . . ?
C26 Fe2 C43 C44 169.8(9) . . . . ?
C27 Fe2 C43 C44 -160.7(6) . . . . ?
C28 Fe2 C43 C44 -120.4(6) . . . . ?
C25 Fe2 C43 C44 -54.4(14) . . . . ?
C41 Fe2 C43 C44 81.2(6) . . . . ?
C44 Fe2 C43 C42 -118.6(8) . . . . ?
C29 Fe2 C43 C42 162.3(6) . . . . ?
C45 Fe2 C43 C42 -81.0(6) . . . . ?
C26 Fe2 C43 C42 51.2(12) . . . . ?
C27 Fe2 C43 C42 80.6(7) . . . . ?
C28 Fe2 C43 C42 121.0(6) . . . . ?
C25 Fe2 C43 C42 -173.0(11) . . . . ?
C41 Fe2 C43 C42 -37.4(6) . . . . ?
C42 C43 C44 C45 -0.5(12) . . . . ?
Fe2 C43 C44 C45 -59.8(7) . . . . ?
C42 C43 C44 Fe2 59.3(7) . . . . ?
C29 Fe2 C44 C45 -121.2(6) . . . . ?
C42 Fe2 C44 C45 81.3(6) . . . . ?
C26 Fe2 C44 C45 -46.3(16) . . . . ?
C27 Fe2 C44 C45 162.3(9) . . . . ?
C28 Fe2 C44 C45 -164.6(6) . . . . ?
C25 Fe2 C44 C45 -80.4(7) . . . . ?
C43 Fe2 C44 C45 119.2(8) . . . . ?
C41 Fe2 C44 C45 37.3(6) . . . . ?
C29 Fe2 C44 C43 119.6(6) . . . . ?
C45 Fe2 C44 C43 -119.2(8) . . . . ?
C42 Fe2 C44 C43 -37.9(6) . . . . ?
C26 Fe2 C44 C43 -165.5(12) . . . . ?
C27 Fe2 C44 C43 43.0(12) . . . . ?
C28 Fe2 C44 C43 76.2(7) . . . . ?
C25 Fe2 C44 C43 160.4(6) . . . . ?
C41 Fe2 C44 C43 -82.0(6) . . . . ?
C43 C44 C45 C41 0.4(12) . . . . ?
Fe2 C44 C45 C41 -59.7(7) . . . . ?
C43 C44 C45 C46 179.3(9) . . . . ?
Fe2 C44 C45 C46 119.3(10) . . . . ?
C43 C44 C45 Fe2 60.0(7) . . . . ?
C42 C41 C45 C44 -0.1(11) . . . . ?
Fe2 C41 C45 C44 59.2(7) . . . . ?
C42 C41 C45 C46 -179.0(10) . . . . ?
Fe2 C41 C45 C46 -119.7(10) . . . . ?
C42 C41 C45 Fe2 -59.4(7) . . . . ?
C29 Fe2 C45 C44 77.7(7) . . . . ?
C42 Fe2 C45 C44 -81.4(6) . . . . ?
C26 Fe2 C45 C44 164.7(6) . . . . ?
C27 Fe2 C45 C44 -155.6(13) . . . . ?
C28 Fe2 C45 C44 37.4(13) . . . . ?
C25 Fe2 C45 C44 121.5(6) . . . . ?
C43 Fe2 C45 C44 -37.6(6) . . . . ?
C41 Fe2 C45 C44 -119.8(8) . . . . ?
C44 Fe2 C45 C41 119.8(8) . . . . ?
C29 Fe2 C45 C41 -162.5(6) . . . . ?
C42 Fe2 C45 C41 38.3(6) . . . . ?
C26 Fe2 C45 C41 -75.5(7) . . . . ?
C27 Fe2 C45 C41 -35.8(16) . . . . ?
C28 Fe2 C45 C41 157.2(10) . . . . ?
C25 Fe2 C45 C41 -118.7(6) . . . . ?
C43 Fe2 C45 C41 82.1(6) . . . . ?
C44 Fe2 C45 C46 -118.1(11) . . . . ?
C29 Fe2 C45 C46 -40.4(10) . . . . ?
C42 Fe2 C45 C46 160.5(9) . . . . ?
C26 Fe2 C45 C46 46.6(10) . . . . ?
C27 Fe2 C45 C46 86.3(16) . . . . ?
C28 Fe2 C45 C46 -80.7(14) . . . . ?
C25 Fe2 C45 C46 3.4(9) . . . . ?
C43 Fe2 C45 C46 -155.7(9) . . . . ?
C41 Fe2 C45 C46 122.1(11) . . . . ?
C44 C45 C46 O47 -7.1(15) . . . . ?
C41 C45 C46 O47 171.7(9) . . . . ?
Fe2 C45 C46 O47 80.8(11) . . . . ?
C44 C45 C46 N48 172.0(9) . . . . ?
C41 C45 C46 N48 -9.2(15) . . . . ?
Fe2 C45 C46 N48 -100.1(10) . . . . ?
O47 C46 N48 C49 -6.4(15) . . . . ?
C45 C46 N48 C49 174.6(9) . . . . ?
C46 N48 C49 C50 166.8(9) . . . . ?
N48 C49 C50 C40 -73.8(12) . . . . ?
C39 C40 C50 C49 176.4(9) . . . . ?
